data_1564727
loop_
_publ_author_name
'Kubasov, A.S.'
'Turishev, E.S.'
'Golubev, A.V.'
'Bykov, A.Yu.'
'Zhizhin, K.Yu.'
'Kuznetsov, N.T.'

_publ_section_title
;
 The method for synthesis of 2-sulfonium closo-decaborate anions
 derivatives with exo-polyhedral aminogroups
;
_journal_name_full 'Inorganica Chimica Acta'
_journal_page_first 119589
_journal_paper_doi 10.1016/j.ica.2020.119589
_journal_volume 507
_journal_year 2020
_chemical_formula_moiety 'C22 H20 B10 Cl9 N2 O4 S, C16 H36 N'
_chemical_formula_sum 'C40 H50 B10 Cl9 N0.5 O0.5 S'
_chemical_formula_weight 1005.01
_space_group_crystal_system triclinic
_space_group_IT_number 2
_space_group_name_Hall '-P 1'
_space_group_name_H-M_alt 'P -1'
_atom_sites_solution_hydrogens geom
_cell_angle_alpha 80.395(2)
_cell_angle_beta 89.953(2)
_cell_angle_gamma 60.9440(10)
_cell_formula_units_Z 2
_cell_length_a 12.3454(5)
_cell_length_b 12.4756(5)
_cell_length_c 22.0778(9)
_cell_measurement_reflns_used 9885
_cell_measurement_temperature 296
_cell_measurement_theta_max 27.462
_cell_measurement_theta_min 2.192
_cell_volume 2918.0(2)
_computing_cell_refinement 'SAINT V8.38A (?, 2016)'
_computing_data_reduction 'SAINT V8.38A (?, 2016)'
_computing_molecular_graphics 'Olex2 (Dolomanov et al., 2009)'
_computing_publication_material 'Olex2 (Dolomanov et al., 2009)'
_computing_structure_refinement 'XL (Sheldrick, 2008)'
_computing_structure_solution 'SHELXT 2014/5 (Sheldrick, 2014)'
_diffrn_ambient_temperature 296
_diffrn_measured_fraction_theta_full 0.995
_diffrn_measured_fraction_theta_max 0.993
_diffrn_measurement_device_type 'Bruker APEX-II CCD'
_diffrn_measurement_method '\f and \w scans'
_diffrn_radiation_type MoK\a
_diffrn_radiation_wavelength 0.71073
_diffrn_reflns_av_R_equivalents 0.0484
_diffrn_reflns_av_unetI/netI 0.0517
_diffrn_reflns_Laue_measured_fraction_full 0.995
_diffrn_reflns_Laue_measured_fraction_max 0.993
_diffrn_reflns_limit_h_max 16
_diffrn_reflns_limit_h_min -15
_diffrn_reflns_limit_k_max 16
_diffrn_reflns_limit_k_min -16
_diffrn_reflns_limit_l_max 28
_diffrn_reflns_limit_l_min -28
_diffrn_reflns_number 43567
_diffrn_reflns_point_group_measured_fraction_full 0.995
_diffrn_reflns_point_group_measured_fraction_max 0.993
_diffrn_reflns_theta_full 25.242
_diffrn_reflns_theta_max 27.499
_diffrn_reflns_theta_min 1.879
_diffrn_standards_number 0
_exptl_absorpt_coefficient_mu 0.495
_exptl_absorpt_correction_T_max 0.7457
_exptl_absorpt_correction_T_min 0.6290
_exptl_absorpt_correction_type multi-scan
_exptl_absorpt_process_details
'SADABS-2016/2 (Bruker,2016/2) was used for absorption correction. wR2(int) was 0.0843 before and 0.0576 after correction. The Ratio of minimum to maximum transmission is 0.8435. The \l/2 correction factor is Not present.'
_exptl_crystal_colour colourless
_exptl_crystal_colour_primary colourless
_exptl_crystal_density_diffrn 1.144
_exptl_crystal_description plate
_exptl_crystal_F_000 1033
_exptl_crystal_size_max 0.7
_exptl_crystal_size_mid 0.5
_exptl_crystal_size_min 0.05
_refine_diff_density_max 0.664
_refine_diff_density_min -0.449
_refine_diff_density_rms 0.062
_refine_ls_extinction_coef .
_refine_ls_extinction_method none
_refine_ls_goodness_of_fit_ref 1.045
_refine_ls_hydrogen_treatment constr
_refine_ls_matrix_type full
_refine_ls_number_parameters 590
_refine_ls_number_reflns 13298
_refine_ls_number_restraints 0
_refine_ls_restrained_S_all 1.045
_refine_ls_R_factor_all 0.0958
_refine_ls_R_factor_gt 0.0617
_refine_ls_shift/su_max 0.001
_refine_ls_shift/su_mean 0.000
_refine_ls_structure_factor_coef Fsqd
_refine_ls_weighting_details 'w=1/[\s^2^(Fo^2^)+(0.1158P)^2^+0.6035P] where P=(Fo^2^+2Fc^2^)/3'
_refine_ls_weighting_scheme calc
_refine_ls_wR_factor_gt 0.1825
_refine_ls_wR_factor_ref 0.2068
_reflns_Friedel_coverage 0.000
_reflns_Friedel_fraction_full .
_reflns_Friedel_fraction_max .
_reflns_number_gt 8539
_reflns_number_total 13298
_reflns_threshold_expression 'I > 2\s(I)'
_cod_data_source_file 19kbub41_0m_a.cif
_cod_data_source_block 19kbub41_0m_a
_cod_original_formula_sum 'C40 H50 B10 Cl9 N0.50 O0.50 S'
_cod_database_code 1564727
_shelx_space_group_comment
;
The symmetry employed for this shelxl refinement is uniquely defined
by the following loop, which should always be used as a source of
symmetry information in preference to the above space-group names.
They are only intended as comments.
;
_shelx_estimated_absorpt_t_max 0.976
_shelx_estimated_absorpt_t_min 0.723
_olex2_refinement_description
;
1. Others
 Fixed Uiso: H1A(0.085) H1B(0.085) H2A(0.092) H2B(0.092) H3A(0.107) H3B(0.107)
 H6(0.129) H7(0.146) H8(0.153) H9(0.131) H12A(0.089) H12B(0.089) H13A(0.094)
 H13B(0.094) H14A(0.114) H14B(0.114) H17(0.134) H18(0.167) H19(0.19) H20(0.173)
 H23A(0.092) H23B(0.092) H24A(0.117) H24B(0.117) H25A(0.129) H25B(0.129)
 H26A(0.202) H26B(0.202) H26C(0.202) H27A(0.087) H27B(0.087) H28A(0.1)
 H28B(0.1) H29A(0.134) H29B(0.134) H30A(0.222) H30B(0.222) H30C(0.222)
 H31A(0.084) H31B(0.084) H32A(0.104) H32B(0.104) H33A(0.108) H33B(0.108)
 H34A(0.166) H34B(0.166) H34C(0.166) H35A(0.09) H35B(0.09) H36A(0.111)
 H36B(0.111) H37A(0.149) H37B(0.149) H38A(0.266) H38B(0.266) H38C(0.266)
 Fixed X: H1A(0.886875) H1B(0.805177) H2A(0.781254) H2B(0.685444)
 H3A(0.941132) H3B(0.85374) H6(0.90069) H7(0.746377) H8(0.585618) H9(0.553936)
 H12A(0.723723) H12B(0.851733) H13A(0.803481) H13B(0.66816) H14A(0.73815)
 H14B(0.876745) H17(0.633126) H18(0.765092) H19(0.971955) H20(1.06285)
 H23A(0.512644) H23B(0.398634) H24A(0.61125) H24B(0.499145) H25A(0.549101)
 H25B(0.662833) H26A(0.766406) H26B(0.70646) H26C(0.646681) H27A(0.308748)
 H27B(0.401231) H28A(0.17389) H28B(0.265659) H29A(0.13854) H29B(0.235326)
 H30A(0.040754) H30B(0.007825) H30C(0.105392) H31A(0.464086) H31B(0.537107)
 H32A(0.644485) H32B(0.580573) H33A(0.74026) H33B(0.679161) H34A(0.802273)
 H34B(0.891294) H34C(0.840185) H35A(0.260135) H35B(0.364015) H36A(0.186904)
 H36B(0.294027) H37A(0.108609) H37B(0.214389) H38A(0.131346) H38B(0.029716)
 H38C(0.030187)
 Fixed Y: H1A(0.040821) H1B(0.176467) H2A(0.097384) H2B(0.229574)
 H3A(0.146601) H3B(0.27376) H6(0.268034) H7(0.442036) H8(0.599519) H9(0.590499)
 H12A(-0.130377) H12B(-0.136626) H13A(-0.096376) H13B(-0.072872) H14A(-
 0.279105) H14B(-0.308186) H17(-0.225458) H18(-0.314706) H19(-0.420132) H20(-
 0.444657) H23A(0.586597) H23B(0.671235) H24A(0.698805) H24B(0.775402)
 H25A(0.592829) H25B(0.517808) H26A(0.605586) H26B(0.580482) H26C(0.715065)
 H27A(0.768624) H27B(0.631531) H28A(0.78323) H28B(0.643541) H29A(0.72235)
 H29B(0.582908) H30A(0.61238) H30B(0.718688) H30C(0.580183) H31A(0.825373)
 H31B(0.814012) H32A(0.595596) H32B(0.618129) H33A(0.706515) H33B(0.72368)
 H34A(0.483057) H34B(0.531311) H34C(0.559279) H35A(0.877249) H35B(0.91435)
 H36A(0.967203) H36B(1.000019) H37A(1.098649) H37B(1.132584) H38A(1.235391)
 H38B(1.284762) H38C(1.193573)
 Fixed Z: H1A(0.360287) H1B(0.321946) H2A(0.446633) H2B(0.408647) H3A(0.43814)
 H3B(0.393637) H6(0.663464) H7(0.701006) H8(0.637626) H9(0.536186)
 H12A(0.336564) H12B(0.350118) H13A(0.44883) H13B(0.435354) H14A(0.436694)
 H14B(0.435228) H17(0.676102) H18(0.76671) H19(0.76387) H20(0.673123)
 H23A(0.186069) H23B(0.219257) H24A(0.208459) H24B(0.245033) H25A(0.315567)
 H25B(0.279334) H26A(0.309149) H26B(0.368648) H26C(0.328226) H27A(0.057486)
 H27B(0.090197) H28A(0.133896) H28B(0.164054) H29A(0.045358) H29B(0.07254)
 H30A(0.07976) H30B(0.117384) H30C(0.146424) H31A(0.057467) H31B(0.118128)
 H32A(0.124561) H32B(0.058978) H33A(0.08326) H33B(0.017776) H34A(0.056562)
 H34B(0.074846) H34C(0.005742) H35A(0.17684) H35B(0.170631) H36A(0.076834)
 H36B(0.068314) H37A(0.147018) H37B(0.137179) H38A(0.042257) H38B(0.088592)
 H38C(0.047452)
;
_olex2_submission_special_instructions 'No special instructions were received'

loop_
_space_group_symop_operation_xyz
'x, y, z'
'-x, -y, -z'

loop_
_atom_site_label
_atom_site_type_symbol
_atom_site_fract_x
_atom_site_fract_y
_atom_site_fract_z
_atom_site_U_iso_or_equiv
_atom_site_adp_type
_atom_site_occupancy
_atom_site_site_symmetry_order
_atom_site_calc_flag
_atom_site_refinement_flags_posn
_atom_site_refinement_flags_adp
_atom_site_refinement_flags_occupancy
_atom_site_disorder_assembly
_atom_site_disorder_group
Cl1 Cl 0.99948(8) -0.06050(10) 0.23856(4) 0.0796(3) Uani 1 1 d . . . . .
Cl2 Cl 0.80077(11) 0.29033(11) 0.19754(5) 0.0896(3) Uani 1 1 d . . . . .
Cl3 Cl 0.87828(9) 0.04122(9) 0.07181(4) 0.0740(2) Uani 1 1 d . . . . .
Cl4 Cl 0.79000(10) -0.18856(7) 0.20333(4) 0.0770(3) Uani 1 1 d . . . . .
Cl5 Cl 0.60778(9) 0.35236(7) 0.05900(3) 0.0684(2) Uani 1 1 d . . . . .
Cl6 Cl 0.59970(9) 0.01307(7) 0.06257(3) 0.0662(2) Uani 1 1 d . . . . .
Cl7 Cl 0.48969(8) 0.02285(8) 0.24455(4) 0.0650(2) Uani 1 1 d . . . . .
Cl8 Cl 0.49895(10) 0.35781(7) 0.24076(4) 0.0746(3) Uani 1 1 d . . . . .
Cl9 Cl 0.34782(8) 0.29661(9) 0.11332(4) 0.0788(3) Uani 1 1 d . . . . .
S1 S 0.69373(8) 0.07050(8) 0.32888(3) 0.0585(2) Uani 1 1 d . . . . .
O1 O 0.9790(3) 0.1346(3) 0.55384(17) 0.1104(10) Uani 1 1 d . . . . .
O2 O 0.6429(4) 0.4510(3) 0.43301(16) 0.1197(12) Uani 1 1 d . . . . .
O3 O 1.0259(3) -0.4009(3) 0.53256(16) 0.1125(11) Uani 1 1 d . . . . .
O4 O 0.6069(3) -0.1857(4) 0.53744(17) 0.1226(12) Uani 1 1 d . . . . .
N1 N 0.8167(3) 0.2760(3) 0.48179(14) 0.0759(8) Uani 1 1 d . . . . .
N2 N 0.8145(3) -0.2878(3) 0.51830(14) 0.0801(9) Uani 1 1 d . . . . .
C1 C 0.8042(4) 0.1134(4) 0.35390(15) 0.0709(9) Uani 1 1 d . . . . .
H1A H 0.886875 0.040821 0.360287 0.085 Uiso 1 1 calc R . . . .
H1B H 0.805177 0.176467 0.321946 0.085 Uiso 1 1 calc R . . . .
C2 C 0.7716(4) 0.1636(4) 0.41327(17) 0.0768(10) Uani 1 1 d . . . . .
H2A H 0.781254 0.097384 0.446633 0.092 Uiso 1 1 calc R . . . .
H2B H 0.685444 0.229574 0.408647 0.092 Uiso 1 1 calc R . . . .
C3 C 0.8561(4) 0.2146(5) 0.42895(19) 0.0892(12) Uani 1 1 d . . . . .
H3A H 0.941132 0.146601 0.438140 0.107 Uiso 1 1 calc R . . . .
H3B H 0.853740 0.273760 0.393637 0.107 Uiso 1 1 calc R . . . .
C4 C 0.8832(4) 0.2325(4) 0.53883(18) 0.0776(10) Uani 1 1 d . . . . .
C5 C 0.8113(4) 0.3278(4) 0.57620(17) 0.0772(10) Uani 1 1 d . . . . .
C6 C 0.8314(6) 0.3312(5) 0.6381(2) 0.1071(15) Uani 1 1 d . . . . .
H6 H 0.900690 0.268034 0.663464 0.129 Uiso 1 1 calc R . . . .
C7 C 0.7392(7) 0.4370(7) 0.6598(2) 0.122(2) Uani 1 1 d . . . . .
H7 H 0.746377 0.442036 0.701006 0.146 Uiso 1 1 calc R . . . .
C8 C 0.6418(7) 0.5301(7) 0.6221(3) 0.1273(19) Uani 1 1 d . . . . .
H8 H 0.585618 0.599519 0.637626 0.153 Uiso 1 1 calc R . . . .
C9 C 0.6225(5) 0.5263(5) 0.5616(3) 0.1091(15) Uani 1 1 d . . . . .
H9 H 0.553936 0.590499 0.536186 0.131 Uiso 1 1 calc R . . . .
C10 C 0.7090(4) 0.4232(4) 0.54023(18) 0.0779(10) Uani 1 1 d . . . . .
C11 C 0.7134(4) 0.3915(4) 0.47846(18) 0.0802(10) Uani 1 1 d . . . . .
C12 C 0.7647(4) -0.0961(3) 0.35797(15) 0.0744(9) Uani 1 1 d . . . . .
H12A H 0.723723 -0.130377 0.336564 0.089 Uiso 1 1 calc R . . . .
H12B H 0.851733 -0.136626 0.350118 0.089 Uiso 1 1 calc R . . . .
C13 C 0.7542(4) -0.1220(4) 0.42718(15) 0.0782(10) Uani 1 1 d . . . . .
H13A H 0.803481 -0.096376 0.448830 0.094 Uiso 1 1 calc R . . . .
H13B H 0.668160 -0.072872 0.435354 0.094 Uiso 1 1 calc R . . . .
C14 C 0.7982(5) -0.2580(4) 0.45128(17) 0.0951(13) Uani 1 1 d . . . . .
H14A H 0.738150 -0.279105 0.436694 0.114 Uiso 1 1 calc R . . . .
H14B H 0.876745 -0.308186 0.435228 0.114 Uiso 1 1 calc R . . . .
C15 C 0.7147(4) -0.2450(4) 0.5559(2) 0.0889(12) Uani 1 1 d . . . . .
C16 C 0.7717(4) -0.2883(4) 0.61961(18) 0.0842(11) Uani 1 1 d . . . . .
C17 C 0.7189(5) -0.2709(5) 0.6751(2) 0.1113(16) Uani 1 1 d . . . . .
H17 H 0.633126 -0.225458 0.676102 0.134 Uiso 1 1 calc R . . . .
C18 C 0.7981(7) -0.3233(7) 0.7288(2) 0.139(2) Uani 1 1 d . . . . .
H18 H 0.765092 -0.314706 0.766710 0.167 Uiso 1 1 calc R . . . .
C19 C 0.9215(8) -0.3862(8) 0.7268(3) 0.158(3) Uani 1 1 d . . . . .
H19 H 0.971955 -0.420132 0.763870 0.190 Uiso 1 1 calc R . . . .
C20 C 0.9767(6) -0.4027(7) 0.6732(3) 0.144(2) Uani 1 1 d . . . . .
H20 H 1.062850 -0.444657 0.673123 0.173 Uiso 1 1 calc R . . . .
C21 C 0.8983(4) -0.3540(4) 0.61812(18) 0.0903(12) Uani 1 1 d . . . . .
C22 C 0.9250(4) -0.3539(4) 0.55268(19) 0.0846(11) Uani 1 1 d . . . . .
B1 B 0.8369(4) 0.0275(4) 0.20805(16) 0.0585(8) Uani 1 1 d . . . . .
B2 B 0.7054(3) 0.0843(3) 0.24284(14) 0.0504(7) Uani 1 1 d . . . . .
B3 B 0.7436(4) 0.1843(3) 0.18713(15) 0.0570(8) Uani 1 1 d . . . . .
B4 B 0.7765(4) 0.0771(3) 0.13354(15) 0.0556(8) Uani 1 1 d . . . . .
B5 B 0.7393(3) -0.0233(3) 0.18970(15) 0.0541(8) Uani 1 1 d . . . . .
B6 B 0.5820(3) 0.2310(3) 0.20019(15) 0.0522(7) Uani 1 1 d . . . . .
B7 B 0.6305(4) 0.2269(3) 0.12201(15) 0.0551(8) Uani 1 1 d . . . . .
B8 B 0.6275(4) 0.0809(3) 0.12325(15) 0.0533(8) Uani 1 1 d . . . . .
B9 B 0.5790(3) 0.0840(3) 0.20158(14) 0.0499(7) Uani 1 1 d . . . . .
B10 B 0.5089(4) 0.2085(3) 0.14345(15) 0.0560(8) Uani 1 1 d . . . . .
N3 N 0.4057(2) 0.7606(2) 0.13459(11) 0.0564(6) Uani 1 1 d . . . . .
C23 C 0.4645(4) 0.6700(4) 0.19489(17) 0.0764(10) Uani 1 1 d . . . . .
H23A H 0.512644 0.586597 0.186069 0.092 Uiso 1 1 calc R . . . .
H23B H 0.398634 0.671235 0.219257 0.092 Uiso 1 1 calc R . . . .
C24 C 0.5483(5) 0.6946(4) 0.2335(2) 0.0978(13) Uani 1 1 d . . . . .
H24A H 0.611250 0.698805 0.208459 0.117 Uiso 1 1 calc R . . . .
H24B H 0.499145 0.775402 0.245033 0.117 Uiso 1 1 calc R . . . .
C25 C 0.6115(5) 0.5985(5) 0.2906(2) 0.1077(16) Uani 1 1 d . . . . .
H25A H 0.549101 0.592829 0.315567 0.129 Uiso 1 1 calc R . . . .
H25B H 0.662833 0.517808 0.279334 0.129 Uiso 1 1 calc R . . . .
C26 C 0.6895(6) 0.6274(6) 0.3273(3) 0.134(2) Uani 1 1 d . . . . .
H26A H 0.766406 0.605586 0.309149 0.202 Uiso 1 1 calc GR . . . .
H26B H 0.706460 0.580482 0.368648 0.202 Uiso 1 1 calc GR . . . .
H26C H 0.646681 0.715065 0.328226 0.202 Uiso 1 1 calc GR . . . .
C27 C 0.3400(4) 0.7132(4) 0.09739(17) 0.0727(9) Uani 1 1 d . . . . .
H27A H 0.308748 0.768624 0.057486 0.087 Uiso 1 1 calc R . . . .
H27B H 0.401231 0.631531 0.090197 0.087 Uiso 1 1 calc R . . . .
C28 C 0.2348(4) 0.7027(4) 0.1252(2) 0.0830(11) Uani 1 1 d . . . . .
H28A H 0.173890 0.783230 0.133896 0.100 Uiso 1 1 calc R . . . .
H28B H 0.265659 0.643541 0.164054 0.100 Uiso 1 1 calc R . . . .
C29 C 0.1725(5) 0.6605(5) 0.0832(3) 0.1118(16) Uani 1 1 d . . . . .
H29A H 0.138540 0.722350 0.045358 0.134 Uiso 1 1 calc R . . . .
H29B H 0.235326 0.582908 0.072540 0.134 Uiso 1 1 calc R . . . .
C30 C 0.0731(5) 0.6413(7) 0.1089(3) 0.148(3) Uani 1 1 d . . . . .
H30A H 0.040754 0.612380 0.079760 0.222 Uiso 1 1 calc GR . . . .
H30B H 0.007825 0.718688 0.117384 0.222 Uiso 1 1 calc GR . . . .
H30C H 0.105392 0.580183 0.146424 0.222 Uiso 1 1 calc GR . . . .
C31 C 0.5044(3) 0.7720(3) 0.09708(17) 0.0696(9) Uani 1 1 d . . . . .
H31A H 0.464086 0.825373 0.057467 0.084 Uiso 1 1 calc R . . . .
H31B H 0.537107 0.814012 0.118128 0.084 Uiso 1 1 calc R . . . .
C32 C 0.6111(4) 0.6541(4) 0.0856(2) 0.0866(11) Uani 1 1 d . . . . .
H32A H 0.644485 0.595596 0.124561 0.104 Uiso 1 1 calc R . . . .
H32B H 0.580573 0.618129 0.058978 0.104 Uiso 1 1 calc R . . . .
C33 C 0.7121(4) 0.6675(4) 0.0574(2) 0.0901(11) Uani 1 1 d . . . . .
H33A H 0.740260 0.706515 0.083260 0.108 Uiso 1 1 calc R . . . .
H33B H 0.679161 0.723680 0.017776 0.108 Uiso 1 1 calc R . . . .
C34 C 0.8210(4) 0.5500(5) 0.0478(3) 0.1106(16) Uani 1 1 d . . . . .
H34A H 0.802273 0.483057 0.056562 0.166 Uiso 1 1 calc GR . . . .
H34B H 0.891294 0.531311 0.074846 0.166 Uiso 1 1 calc GR . . . .
H34C H 0.840185 0.559279 0.005742 0.166 Uiso 1 1 calc GR . . . .
C35 C 0.3160(4) 0.8878(3) 0.14865(18) 0.0748(9) Uani 1 1 d . . . . .
H35A H 0.260135 0.877249 0.176840 0.090 Uiso 1 1 calc R . . . .
H35B H 0.364015 0.914350 0.170631 0.090 Uiso 1 1 calc R . . . .
C36 C 0.2397(4) 0.9899(4) 0.0977(2) 0.0927(12) Uani 1 1 d . . . . .
H36A H 0.186904 0.967203 0.076834 0.111 Uiso 1 1 calc R . . . .
H36B H 0.294027 1.000019 0.068314 0.111 Uiso 1 1 calc R . . . .
C37 C 0.1605(5) 1.1107(4) 0.1167(3) 0.1239(19) Uani 1 1 d . . . . .
H37A H 0.108609 1.098649 0.147018 0.149 Uiso 1 1 calc R . . . .
H37B H 0.214389 1.132584 0.137179 0.149 Uiso 1 1 calc R . . . .
C38 C 0.0815(6) 1.2145(5) 0.0699(4) 0.177(4) Uani 1 1 d . . . . .
H38A H 0.131346 1.235391 0.042257 0.266 Uiso 1 1 calc GR . . . .
H38B H 0.029716 1.284762 0.088592 0.266 Uiso 1 1 calc GR . . . .
H38C H 0.030187 1.193573 0.047452 0.266 Uiso 1 1 calc GR . . . .

loop_
_atom_site_aniso_label
_atom_site_aniso_U_11
_atom_site_aniso_U_22
_atom_site_aniso_U_33
_atom_site_aniso_U_23
_atom_site_aniso_U_13
_atom_site_aniso_U_12
Cl1 0.0543(5) 0.1094(7) 0.0610(5) -0.0028(5) 0.0041(4) -0.0335(5)
Cl2 0.1345(9) 0.1081(7) 0.0763(6) -0.0234(5) 0.0184(6) -0.0963(7)
Cl3 0.0872(6) 0.0856(6) 0.0549(5) -0.0186(4) 0.0307(4) -0.0454(5)
Cl4 0.1066(7) 0.0481(4) 0.0719(5) -0.0108(4) 0.0223(5) -0.0351(4)
Cl5 0.1154(7) 0.0531(4) 0.0434(4) -0.0009(3) 0.0119(4) -0.0491(5)
Cl6 0.1136(7) 0.0677(5) 0.0406(4) -0.0174(3) 0.0071(4) -0.0604(5)
Cl7 0.0796(5) 0.0722(5) 0.0624(5) -0.0116(4) 0.0163(4) -0.0524(4)
Cl8 0.1089(7) 0.0555(4) 0.0676(5) -0.0286(4) 0.0318(5) -0.0416(5)
Cl9 0.0661(5) 0.0885(6) 0.0619(5) 0.0000(4) -0.0090(4) -0.0271(5)
S1 0.0760(5) 0.0727(5) 0.0375(4) -0.0107(3) 0.0066(3) -0.0447(4)
O1 0.103(2) 0.093(2) 0.120(3) -0.0229(19) -0.019(2) -0.036(2)
O2 0.135(3) 0.119(3) 0.089(2) -0.0043(19) -0.025(2) -0.055(2)
O3 0.108(2) 0.121(3) 0.100(2) -0.0106(19) 0.035(2) -0.054(2)
O4 0.095(2) 0.146(3) 0.108(3) 0.023(2) -0.011(2) -0.060(2)
N1 0.091(2) 0.085(2) 0.0631(18) -0.0266(15) 0.0021(15) -0.0483(19)
N2 0.101(2) 0.091(2) 0.0548(17) 0.0044(15) 0.0046(17) -0.058(2)
C1 0.089(2) 0.090(2) 0.0525(18) -0.0200(16) 0.0073(17) -0.056(2)
C2 0.098(3) 0.093(3) 0.061(2) -0.0295(18) 0.0139(19) -0.059(2)
C3 0.105(3) 0.126(4) 0.072(2) -0.046(2) 0.019(2) -0.076(3)
C4 0.088(3) 0.084(3) 0.073(2) -0.0169(19) -0.003(2) -0.051(2)
C5 0.110(3) 0.094(3) 0.0554(19) -0.0198(18) 0.009(2) -0.070(3)
C6 0.154(5) 0.127(4) 0.067(3) -0.023(3) 0.010(3) -0.088(4)
C7 0.187(6) 0.159(5) 0.069(3) -0.056(3) 0.047(4) -0.113(5)
C8 0.148(5) 0.142(5) 0.112(5) -0.063(4) 0.041(4) -0.075(5)
C9 0.110(4) 0.109(4) 0.112(4) -0.040(3) 0.028(3) -0.051(3)
C10 0.092(3) 0.085(3) 0.073(2) -0.026(2) 0.016(2) -0.053(2)
C11 0.097(3) 0.094(3) 0.063(2) -0.015(2) 0.002(2) -0.057(3)
C12 0.105(3) 0.074(2) 0.0486(18) -0.0017(15) 0.0057(18) -0.050(2)
C13 0.111(3) 0.091(3) 0.0483(18) 0.0001(17) 0.0004(18) -0.067(2)
C14 0.148(4) 0.102(3) 0.056(2) -0.001(2) -0.001(2) -0.083(3)
C15 0.091(3) 0.100(3) 0.077(3) 0.014(2) -0.005(2) -0.057(3)
C16 0.095(3) 0.092(3) 0.060(2) 0.0033(19) 0.011(2) -0.048(2)
C17 0.117(4) 0.122(4) 0.086(3) -0.002(3) 0.029(3) -0.058(3)
C18 0.160(6) 0.180(6) 0.063(3) -0.002(3) 0.026(4) -0.078(5)
C19 0.154(6) 0.206(8) 0.061(3) 0.010(4) -0.004(4) -0.059(6)
C20 0.107(4) 0.193(6) 0.080(4) 0.026(4) -0.009(3) -0.050(4)
C21 0.091(3) 0.103(3) 0.063(2) 0.009(2) 0.005(2) -0.044(3)
C22 0.094(3) 0.089(3) 0.070(2) 0.000(2) 0.020(2) -0.050(2)
B1 0.066(2) 0.067(2) 0.0443(18) -0.0070(15) 0.0101(15) -0.0358(18)
B2 0.069(2) 0.0577(18) 0.0358(15) -0.0077(13) 0.0069(14) -0.0406(17)
B3 0.082(2) 0.068(2) 0.0421(17) -0.0131(15) 0.0134(16) -0.053(2)
B4 0.077(2) 0.0598(19) 0.0418(17) -0.0113(14) 0.0166(15) -0.0422(18)
B5 0.075(2) 0.0500(17) 0.0415(16) -0.0092(13) 0.0138(15) -0.0338(17)
B6 0.075(2) 0.0472(16) 0.0437(16) -0.0125(13) 0.0123(15) -0.0366(16)
B7 0.087(2) 0.0500(17) 0.0393(16) -0.0082(13) 0.0135(16) -0.0424(18)
B8 0.078(2) 0.0515(17) 0.0410(16) -0.0118(13) 0.0092(15) -0.0397(17)
B9 0.067(2) 0.0499(16) 0.0429(16) -0.0092(13) 0.0068(14) -0.0368(16)
B10 0.073(2) 0.0534(18) 0.0452(17) -0.0071(14) 0.0042(15) -0.0345(17)
N3 0.0737(17) 0.0525(13) 0.0519(14) -0.0137(11) 0.0112(12) -0.0370(13)
C23 0.100(3) 0.071(2) 0.068(2) -0.0090(17) 0.0049(19) -0.051(2)
C24 0.118(4) 0.097(3) 0.086(3) -0.004(2) -0.009(3) -0.063(3)
C25 0.158(5) 0.099(3) 0.071(3) 0.004(2) -0.024(3) -0.074(3)
C26 0.132(5) 0.163(6) 0.106(4) 0.000(4) -0.021(3) -0.079(4)
C27 0.087(2) 0.075(2) 0.071(2) -0.0253(17) 0.0120(18) -0.049(2)
C28 0.083(3) 0.087(3) 0.096(3) -0.030(2) 0.017(2) -0.051(2)
C29 0.107(3) 0.126(4) 0.139(4) -0.048(3) 0.014(3) -0.079(3)
C30 0.114(4) 0.185(6) 0.208(7) -0.096(6) 0.047(4) -0.105(5)
C31 0.085(2) 0.0639(19) 0.068(2) -0.0116(15) 0.0110(17) -0.0430(18)
C32 0.082(3) 0.071(2) 0.109(3) -0.025(2) 0.023(2) -0.036(2)
C33 0.087(3) 0.091(3) 0.094(3) -0.025(2) 0.016(2) -0.043(2)
C34 0.088(3) 0.100(3) 0.142(5) -0.039(3) 0.034(3) -0.040(3)
C35 0.088(3) 0.064(2) 0.078(2) -0.0214(17) 0.0158(19) -0.0398(19)
C36 0.083(3) 0.069(2) 0.112(3) -0.010(2) 0.009(2) -0.028(2)
C37 0.102(4) 0.063(3) 0.186(6) -0.021(3) 0.005(4) -0.026(3)
C38 0.115(5) 0.082(4) 0.290(11) 0.020(5) 0.000(6) -0.031(3)

loop_
_atom_type_symbol
_atom_type_description
_atom_type_scat_dispersion_real
_atom_type_scat_dispersion_imag
_atom_type_scat_source
C C 0.0033 0.0016 'International Tables Vol C Tables 4.2.6.8 and 6.1.1.4'
H H 0.0000 0.0000 'International Tables Vol C Tables 4.2.6.8 and 6.1.1.4'
B B 0.0013 0.0007 'International Tables Vol C Tables 4.2.6.8 and 6.1.1.4'
Cl Cl 0.1484 0.1585 'International Tables Vol C Tables 4.2.6.8 and 6.1.1.4'
S S 0.1246 0.1234 'International Tables Vol C Tables 4.2.6.8 and 6.1.1.4'
N N 0.0061 0.0033 'International Tables Vol C Tables 4.2.6.8 and 6.1.1.4'
O O 0.0106 0.0060 'International Tables Vol C Tables 4.2.6.8 and 6.1.1.4'

loop_
_geom_angle_atom_site_label_1
_geom_angle_atom_site_label_2
_geom_angle_atom_site_label_3
_geom_angle
_geom_angle_site_symmetry_1
_geom_angle_site_symmetry_3
C1 S1 C12 104.94(19) . .
C1 S1 B2 102.94(15) . .
C12 S1 B2 104.33(15) . .
C4 N1 C3 124.8(4) . .
C11 N1 C3 123.1(3) . .
C11 N1 C4 111.8(3) . .
C15 N2 C14 123.6(4) . .
C22 N2 C14 125.1(4) . .
C22 N2 C15 111.2(3) . .
S1 C1 H1A 109.4 . .
S1 C1 H1B 109.4 . .
H1A C1 H1B 108.0 . .
C2 C1 S1 111.3(3) . .
C2 C1 H1A 109.4 . .
C2 C1 H1B 109.4 . .
C1 C2 H2A 109.6 . .
C1 C2 H2B 109.6 . .
C1 C2 C3 110.3(3) . .
H2A C2 H2B 108.1 . .
C3 C2 H2A 109.6 . .
C3 C2 H2B 109.6 . .
N1 C3 C2 110.8(3) . .
N1 C3 H3A 109.5 . .
N1 C3 H3B 109.5 . .
C2 C3 H3A 109.5 . .
C2 C3 H3B 109.5 . .
H3A C3 H3B 108.1 . .
O1 C4 N1 125.5(4) . .
O1 C4 C5 128.8(4) . .
N1 C4 C5 105.6(4) . .
C6 C5 C4 131.0(4) . .
C10 C5 C4 108.6(3) . .
C10 C5 C6 120.3(4) . .
C5 C6 H6 122.1 . .
C5 C6 C7 115.8(5) . .
C7 C6 H6 122.1 . .
C6 C7 H7 119.2 . .
C8 C7 C6 121.6(5) . .
C8 C7 H7 119.2 . .
C7 C8 H8 118.8 . .
C7 C8 C9 122.4(6) . .
C9 C8 H8 118.8 . .
C8 C9 H9 121.6 . .
C8 C9 C10 116.9(6) . .
C10 C9 H9 121.6 . .
C5 C10 C9 123.0(4) . .
C5 C10 C11 107.3(4) . .
C9 C10 C11 129.7(4) . .
O2 C11 N1 124.6(4) . .
O2 C11 C10 128.8(4) . .
N1 C11 C10 106.6(3) . .
S1 C12 H12A 109.5 . .
S1 C12 H12B 109.5 . .
H12A C12 H12B 108.1 . .
C13 C12 S1 110.5(3) . .
C13 C12 H12A 109.5 . .
C13 C12 H12B 109.5 . .
C12 C13 H13A 109.3 . .
C12 C13 H13B 109.3 . .
H13A C13 H13B 107.9 . .
C14 C13 C12 111.8(3) . .
C14 C13 H13A 109.3 . .
C14 C13 H13B 109.3 . .
N2 C14 C13 111.8(3) . .
N2 C14 H14A 109.3 . .
N2 C14 H14B 109.3 . .
C13 C14 H14A 109.3 . .
C13 C14 H14B 109.3 . .
H14A C14 H14B 107.9 . .
O4 C15 N2 125.1(4) . .
O4 C15 C16 129.0(5) . .
N2 C15 C16 105.9(4) . .
C17 C16 C15 131.0(4) . .
C21 C16 C15 108.0(4) . .
C21 C16 C17 121.0(4) . .
C16 C17 H17 121.1 . .
C18 C17 C16 117.8(5) . .
C18 C17 H17 121.1 . .
C17 C18 H18 119.6 . .
C19 C18 C17 120.7(6) . .
C19 C18 H18 119.6 . .
C18 C19 H19 118.4 . .
C18 C19 C20 123.1(6) . .
C20 C19 H19 118.5 . .
C19 C20 H20 121.4 . .
C19 C20 C21 117.3(6) . .
C21 C20 H20 121.4 . .
C16 C21 C20 120.0(4) . .
C16 C21 C22 108.0(4) . .
C20 C21 C22 132.0(5) . .
O3 C22 N2 125.4(4) . .
O3 C22 C21 127.7(4) . .
N2 C22 C21 106.9(4) . .
B2 B1 Cl1 131.8(2) . .
B2 B1 B3 65.8(2) . .
B2 B1 B4 99.6(3) . .
B2 B1 B5 65.9(2) . .
B3 B1 Cl1 129.2(2) . .
B4 B1 Cl1 128.6(2) . .
B4 B1 B3 65.4(2) . .
B5 B1 Cl1 129.9(3) . .
B5 B1 B3 100.8(3) . .
B5 B1 B4 65.7(2) . .
B1 B2 S1 126.0(2) . .
B1 B2 B3 57.7(2) . .
B1 B2 B5 57.5(2) . .
B1 B2 B6 113.5(2) . .
B1 B2 B9 113.2(2) . .
B3 B2 S1 132.0(2) . .
B5 B2 S1 133.8(2) . .
B5 B2 B3 91.0(2) . .
B6 B2 S1 112.0(2) . .
B6 B2 B3 60.18(19) . .
B6 B2 B5 103.5(2) . .
B9 B2 S1 113.3(2) . .
B9 B2 B3 103.2(2) . .
B9 B2 B5 60.15(19) . .
B9 B2 B6 61.35(18) . .
Cl2 B3 B2 131.5(2) . .
Cl2 B3 B4 132.8(2) . .
Cl2 B3 B6 118.2(2) . .
Cl2 B3 B7 119.3(2) . .
B1 B3 Cl2 120.6(3) . .
B1 B3 B2 56.41(19) . .
B1 B3 B4 57.1(2) . .
B1 B3 B6 111.5(2) . .
B1 B3 B7 112.4(2) . .
B2 B3 B4 89.1(2) . .
B6 B3 B2 59.36(18) . .
B6 B3 B4 102.0(2) . .
B7 B3 B2 101.1(2) . .
B7 B3 B4 60.36(19) . .
B7 B3 B6 60.09(19) . .
Cl3 B4 B3 131.7(2) . .
Cl3 B4 B5 130.9(2) . .
Cl3 B4 B7 119.2(2) . .
Cl3 B4 B8 118.5(2) . .
B1 B4 Cl3 120.3(3) . .
B1 B4 B3 57.4(2) . .
B1 B4 B5 57.08(19) . .
B1 B4 B7 112.0(2) . .
B1 B4 B8 112.2(2) . .
B3 B4 B5 90.8(2) . .
B3 B4 B7 59.64(19) . .
B5 B4 B7 102.2(2) . .
B8 B4 B3 102.1(2) . .
B8 B4 B5 60.16(19) . .
B8 B4 B7 60.04(19) . .
Cl4 B5 B2 131.4(2) . .
Cl4 B5 B4 133.0(2) . .
Cl4 B5 B8 119.6(2) . .
Cl4 B5 B9 118.2(2) . .
B1 B5 Cl4 120.6(3) . .
B1 B5 B2 56.60(19) . .
B1 B5 B4 57.23(19) . .
B1 B5 B8 112.1(2) . .
B1 B5 B9 111.7(2) . .
B2 B5 B4 89.1(2) . .
B2 B5 B8 100.9(2) . .
B4 B5 B8 59.85(19) . .
B9 B5 B2 59.46(18) . .
B9 B5 B4 101.8(2) . .
B9 B5 B8 60.02(19) . .
Cl8 B6 B2 118.5(2) . .
Cl8 B6 B3 118.4(2) . .
Cl8 B6 B7 132.3(2) . .
Cl8 B6 B9 131.7(2) . .
B2 B6 B3 60.46(19) . .
B2 B6 B7 101.7(2) . .
B2 B6 B9 59.32(17) . .
B3 B6 B7 59.93(19) . .
B3 B6 B9 101.9(2) . .
B7 B6 B9 89.76(19) . .
B10 B6 Cl8 121.1(3) . .
B10 B6 B2 111.4(2) . .
B10 B6 B3 112.2(2) . .
B10 B6 B7 57.09(19) . .
B10 B6 B9 56.81(18) . .
Cl5 B7 B3 118.7(2) . .
Cl5 B7 B4 119.8(2) . .
Cl5 B7 B6 130.9(2) . .
Cl5 B7 B8 131.9(2) . .
B3 B7 B4 60.0(2) . .
B3 B7 B6 59.98(19) . .
B3 B7 B8 102.2(2) . .
B6 B7 B4 101.7(2) . .
B6 B7 B8 90.32(19) . .
B8 B7 B4 59.80(19) . .
B10 B7 Cl5 120.0(3) . .
B10 B7 B3 112.2(2) . .
B10 B7 B4 111.9(2) . .
B10 B7 B6 57.09(19) . .
B10 B7 B8 57.15(19) . .
Cl6 B8 B4 120.1(2) . .
Cl6 B8 B5 118.8(2) . .
Cl6 B8 B7 132.3(2) . .
Cl6 B8 B9 130.5(2) . .
B4 B8 B5 59.98(19) . .
B4 B8 B7 60.17(19) . .
B7 B8 B5 102.2(2) . .
B9 B8 B4 101.6(2) . .
B9 B8 B5 59.61(18) . .
B9 B8 B7 90.04(19) . .
B10 B8 Cl6 119.8(2) . .
B10 B8 B4 112.0(2) . .
B10 B8 B5 111.9(2) . .
B10 B8 B7 56.84(19) . .
B10 B8 B9 57.06(18) . .
Cl7 B9 B2 118.4(2) . .
Cl7 B9 B5 119.1(2) . .
Cl7 B9 B6 130.5(2) . .
Cl7 B9 B8 133.0(2) . .
B2 B9 B5 60.38(19) . .
B2 B9 B6 59.33(18) . .
B2 B9 B8 101.8(2) . .
B5 B9 B6 102.2(2) . .
B5 B9 B8 60.37(19) . .
B8 B9 B6 89.87(19) . .
B10 B9 Cl7 120.6(2) . .
B10 B9 B2 111.3(2) . .
B10 B9 B5 112.7(2) . .
B10 B9 B6 56.64(18) . .
B10 B9 B8 57.20(19) . .
B6 B10 Cl9 129.2(2) . .
B6 B10 B8 100.9(3) . .
B6 B10 B9 66.5(2) . .
B7 B10 Cl9 130.1(2) . .
B7 B10 B6 65.8(2) . .
B7 B10 B8 66.0(2) . .
B7 B10 B9 100.7(3) . .
B8 B10 Cl9 130.0(2) . .
B9 B10 Cl9 129.2(2) . .
B9 B10 B8 65.7(2) . .
C23 N3 C27 109.2(2) . .
C23 N3 C31 110.6(3) . .
C23 N3 C35 108.4(3) . .
C27 N3 C31 108.5(2) . .
C35 N3 C27 111.7(3) . .
C35 N3 C31 108.4(2) . .
N3 C23 H23A 108.4 . .
N3 C23 H23B 108.4 . .
N3 C23 C24 115.6(3) . .
H23A C23 H23B 107.4 . .
C24 C23 H23A 108.4 . .
C24 C23 H23B 108.4 . .
C23 C24 H24A 108.7 . .
C23 C24 H24B 108.7 . .
H24A C24 H24B 107.6 . .
C25 C24 C23 114.2(4) . .
C25 C24 H24A 108.7 . .
C25 C24 H24B 108.7 . .
C24 C25 H25A 109.1 . .
C24 C25 H25B 109.1 . .
H25A C25 H25B 107.9 . .
C26 C25 C24 112.4(4) . .
C26 C25 H25A 109.1 . .
C26 C25 H25B 109.1 . .
C25 C26 H26A 109.5 . .
C25 C26 H26B 109.5 . .
C25 C26 H26C 109.5 . .
H26A C26 H26B 109.5 . .
H26A C26 H26C 109.5 . .
H26B C26 H26C 109.5 . .
N3 C27 H27A 108.2 . .
N3 C27 H27B 108.2 . .
H27A C27 H27B 107.3 . .
C28 C27 N3 116.4(3) . .
C28 C27 H27A 108.2 . .
C28 C27 H27B 108.2 . .
C27 C28 H28A 109.2 . .
C27 C28 H28B 109.2 . .
C27 C28 C29 112.1(4) . .
H28A C28 H28B 107.9 . .
C29 C28 H28A 109.2 . .
C29 C28 H28B 109.2 . .
C28 C29 H29A 108.5 . .
C28 C29 H29B 108.5 . .
H29A C29 H29B 107.5 . .
C30 C29 C28 115.1(5) . .
C30 C29 H29A 108.5 . .
C30 C29 H29B 108.5 . .
C29 C30 H30A 109.5 . .
C29 C30 H30B 109.5 . .
C29 C30 H30C 109.5 . .
H30A C30 H30B 109.5 . .
H30A C30 H30C 109.5 . .
H30B C30 H30C 109.5 . .
N3 C31 H31A 108.1 . .
N3 C31 H31B 108.1 . .
H31A C31 H31B 107.3 . .
C32 C31 N3 116.9(3) . .
C32 C31 H31A 108.1 . .
C32 C31 H31B 108.1 . .
C31 C32 H32A 108.5 . .
C31 C32 H32B 108.5 . .
H32A C32 H32B 107.5 . .
C33 C32 C31 114.9(3) . .
C33 C32 H32A 108.5 . .
C33 C32 H32B 108.5 . .
C32 C33 H33A 108.4 . .
C32 C33 H33B 108.4 . .
C32 C33 C34 115.4(4) . .
H33A C33 H33B 107.5 . .
C34 C33 H33A 108.4 . .
C34 C33 H33B 108.4 . .
C33 C34 H34A 109.5 . .
C33 C34 H34B 109.5 . .
C33 C34 H34C 109.5 . .
H34A C34 H34B 109.5 . .
H34A C34 H34C 109.5 . .
H34B C34 H34C 109.5 . .
N3 C35 H35A 107.6 . .
N3 C35 H35B 107.6 . .
H35A C35 H35B 107.0 . .
C36 C35 N3 119.0(3) . .
C36 C35 H35A 107.6 . .
C36 C35 H35B 107.6 . .
C35 C36 H36A 108.7 . .
C35 C36 H36B 108.7 . .
C35 C36 C37 114.2(4) . .
H36A C36 H36B 107.6 . .
C37 C36 H36A 108.7 . .
C37 C36 H36B 108.7 . .
C36 C37 H37A 107.9 . .
C36 C37 H37B 107.9 . .
H37A C37 H37B 107.2 . .
C38 C37 C36 117.7(6) . .
C38 C37 H37A 107.9 . .
C38 C37 H37B 107.9 . .
C37 C38 H38A 109.5 . .
C37 C38 H38B 109.5 . .
C37 C38 H38C 109.5 . .
H38A C38 H38B 109.5 . .
H38A C38 H38C 109.5 . .
H38B C38 H38C 109.5 . .

loop_
_geom_bond_atom_site_label_1
_geom_bond_atom_site_label_2
_geom_bond_distance
_geom_bond_site_symmetry_2
Cl1 B1 1.817(4) .
Cl2 B3 1.819(3) .
Cl3 B4 1.814(3) .
Cl4 B5 1.808(3) .
Cl5 B7 1.820(3) .
Cl6 B8 1.814(3) .
Cl7 B9 1.809(3) .
Cl8 B6 1.804(3) .
Cl9 B10 1.800(4) .
S1 C1 1.806(3) .
S1 C12 1.813(4) .
S1 B2 1.890(3) .
O1 C4 1.210(5) .
O2 C11 1.201(5) .
O3 C22 1.212(5) .
O4 C15 1.195(5) .
N1 C3 1.456(5) .
N1 C4 1.377(5) .
N1 C11 1.374(5) .
N2 C14 1.453(5) .
N2 C15 1.415(6) .
N2 C22 1.349(5) .
C1 H1A 0.9700 .
C1 H1B 0.9700 .
C1 C2 1.517(5) .
C2 H2A 0.9700 .
C2 H2B 0.9700 .
C2 C3 1.526(5) .
C3 H3A 0.9700 .
C3 H3B 0.9700 .
C4 C5 1.477(6) .
C5 C6 1.401(6) .
C5 C10 1.367(6) .
C6 H6 0.9300 .
C6 C7 1.420(8) .
C7 H7 0.9300 .
C7 C8 1.346(8) .
C8 H8 0.9300 .
C8 C9 1.369(8) .
C9 H9 0.9300 .
C9 C10 1.373(6) .
C10 C11 1.476(5) .
C12 H12A 0.9700 .
C12 H12B 0.9700 .
C12 C13 1.527(5) .
C13 H13A 0.9700 .
C13 H13B 0.9700 .
C13 C14 1.504(5) .
C14 H14A 0.9700 .
C14 H14B 0.9700 .
C15 C16 1.463(6) .
C16 C17 1.386(6) .
C16 C21 1.372(6) .
C17 H17 0.9300 .
C17 C18 1.383(8) .
C18 H18 0.9300 .
C18 C19 1.338(8) .
C19 H19 0.9300 .
C19 C20 1.361(8) .
C20 H20 0.9300 .
C20 C21 1.404(7) .
C21 C22 1.481(6) .
B1 B2 1.671(5) .
B1 B3 1.696(5) .
B1 B4 1.691(5) .
B1 B5 1.688(5) .
B2 B3 1.830(4) .
B2 B5 1.826(5) .
B2 B6 1.810(5) .
B2 B9 1.809(5) .
B3 B4 1.831(5) .
B3 B6 1.825(5) .
B3 B7 1.824(5) .
B4 B5 1.833(4) .
B4 B7 1.837(5) .
B4 B8 1.830(5) .
B5 B8 1.836(5) .
B5 B9 1.822(5) .
B6 B7 1.827(4) .
B6 B9 1.846(4) .
B6 B10 1.681(5) .
B7 B8 1.835(4) .
B7 B10 1.681(5) .
B8 B9 1.830(4) .
B8 B10 1.687(5) .
B9 B10 1.685(5) .
N3 C23 1.510(4) .
N3 C27 1.520(4) .
N3 C31 1.523(4) .
N3 C35 1.516(4) .
C23 H23A 0.9700 .
C23 H23B 0.9700 .
C23 C24 1.512(6) .
C24 H24A 0.9700 .
C24 H24B 0.9700 .
C24 C25 1.492(6) .
C25 H25A 0.9700 .
C25 H25B 0.9700 .
C25 C26 1.466(7) .
C26 H26A 0.9600 .
C26 H26B 0.9600 .
C26 H26C 0.9600 .
C27 H27A 0.9700 .
C27 H27B 0.9700 .
C27 C28 1.490(5) .
C28 H28A 0.9700 .
C28 H28B 0.9700 .
C28 C29 1.513(6) .
C29 H29A 0.9700 .
C29 H29B 0.9700 .
C29 C30 1.457(7) .
C30 H30A 0.9600 .
C30 H30B 0.9600 .
C30 H30C 0.9600 .
C31 H31A 0.9700 .
C31 H31B 0.9700 .
C31 C32 1.484(5) .
C32 H32A 0.9700 .
C32 H32B 0.9700 .
C32 C33 1.463(6) .
C33 H33A 0.9700 .
C33 H33B 0.9700 .
C33 C34 1.480(6) .
C34 H34A 0.9600 .
C34 H34B 0.9600 .
C34 H34C 0.9600 .
C35 H35A 0.9700 .
C35 H35B 0.9700 .
C35 C36 1.460(6) .
C36 H36A 0.9700 .
C36 H36B 0.9700 .
C36 C37 1.477(6) .
C37 H37A 0.9700 .
C37 H37B 0.9700 .
C37 C38 1.421(9) .
C38 H38A 0.9600 .
C38 H38B 0.9600 .
C38 H38C 0.9600 .

loop_
_smtbx_masks_void_nr
_smtbx_masks_void_average_x
_smtbx_masks_void_average_y
_smtbx_masks_void_average_z
_smtbx_masks_void_volume
_smtbx_masks_void_count_electrons
1 0.288 -0.057 0.370 170.3 42.5
2 -0.288 0.057 0.630 170.3 42.4
3 0.176 0.465 0.803 13.5 0.3
4 0.824 0.535 0.197 13.5 0.3
